data_1502634
loop_
_publ_author_name
'Shaabani, Ahmad'
'Maleki, Ali'
'Hajishaabanha, Fatemeh'
'Mofakham, Hamid'
'Seyyedhamzeh, Mozhdeh'
'Mahyari, Mojtaba'
'Ng, Seik Weng'

_publ_section_title
;
 Novel Syntheses of Tetrahydrobenzodiazepines and Dihydropyrazines via
 Isocyanide-Based Multicomponent Reactions of Diamines
;
_journal_issue 1
_journal_name_full 'Journal of Combinatorial Chemistry'
_journal_page_first 186
_journal_paper_doi 10.1021/cc900125a
_journal_volume 12
_journal_year 2010
_chemical_formula_moiety 'C21 H32 N3 O2, 0.5C2 H6 O S'
_chemical_formula_sum 'C22 H35 N3 O2.5 S0.5'
_chemical_formula_weight 397.56
_chemical_name_systematic
; 
 ? 
;
_space_group_IT_number 15
_symmetry_cell_setting monoclinic
_symmetry_space_group_name_Hall '-C 2yc'
_symmetry_space_group_name_H-M 'C 1 2/c 1'
_atom_sites_solution_hydrogens geom
_atom_sites_solution_primary direct
_atom_sites_solution_secondary difmap
_audit_creation_method SHELXL-97
_cell_angle_alpha 90.00
_cell_angle_beta 106.095(1)
_cell_angle_gamma 90.00
_cell_formula_units_Z 16
_cell_length_a 27.1869(6)
_cell_length_b 10.2149(2)
_cell_length_c 34.7688(9)
_cell_measurement_reflns_used 3927
_cell_measurement_temperature 140(2)
_cell_measurement_theta_max 24.1
_cell_measurement_theta_min 2.2
_cell_volume 9277.2(4)
_computing_cell_refinement 'SAINT (Bruker, 2008)'
_computing_data_collection 'APEX2 software (Bruker, 2008)'
_computing_data_reduction SAINT
_computing_molecular_graphics 'X-Seed (Barbour, 2001)'
_computing_publication_material 'publCIF (Westrip, 2009)'
_computing_structure_refinement 'SHELXL-97 (Sheldrick, 2008)'
_computing_structure_solution 'SHELXS-97 (Sheldrick, 2008)'
_diffrn_ambient_temperature 140(2)
_diffrn_measured_fraction_theta_full 0.999
_diffrn_measured_fraction_theta_max 0.999
_diffrn_measurement_device_type 'Bruker SMART APEX diffractometer'
_diffrn_measurement_method '\w scans'
_diffrn_radiation_monochromator graphite
_diffrn_radiation_source 'fine-focus sealed tube'
_diffrn_radiation_type MoK\a
_diffrn_radiation_wavelength 0.71073
_diffrn_reflns_av_R_equivalents 0.0584
_diffrn_reflns_av_sigmaI/netI 0.0692
_diffrn_reflns_limit_h_max 35
_diffrn_reflns_limit_h_min -35
_diffrn_reflns_limit_k_max 13
_diffrn_reflns_limit_k_min -13
_diffrn_reflns_limit_l_max 43
_diffrn_reflns_limit_l_min -45
_diffrn_reflns_number 31625
_diffrn_reflns_theta_full 27.50
_diffrn_reflns_theta_max 27.50
_diffrn_reflns_theta_min 1.56
_diffrn_standards_decay_% 0
_diffrn_standards_interval_count 0
_diffrn_standards_interval_time 0
_diffrn_standards_number 0
_exptl_absorpt_coefficient_mu 0.117
_exptl_absorpt_correction_T_max 0.9907
_exptl_absorpt_correction_T_min 0.9501
_exptl_absorpt_correction_type multi-scan
_exptl_absorpt_process_details 'SADABS (Sheldrick, 1996)'
_exptl_crystal_colour Colorless
_exptl_crystal_density_diffrn 1.139
_exptl_crystal_density_method 'not measured'
_exptl_crystal_description Prism
_exptl_crystal_F_000 3456
_exptl_crystal_size_max 0.44
_exptl_crystal_size_mid 0.16
_exptl_crystal_size_min 0.08
_refine_diff_density_max 0.750
_refine_diff_density_min -0.639
_refine_diff_density_rms 0.060
_refine_ls_extinction_method none
_refine_ls_goodness_of_fit_ref 1.030
_refine_ls_hydrogen_treatment mixed
_refine_ls_matrix_type full
_refine_ls_number_parameters 523
_refine_ls_number_reflns 10653
_refine_ls_number_restraints 0
_refine_ls_restrained_S_all 1.030
_refine_ls_R_factor_all 0.1044
_refine_ls_R_factor_gt 0.0603
_refine_ls_shift/su_max 0.001
_refine_ls_shift/su_mean 0.001
_refine_ls_structure_factor_coef Fsqd
_refine_ls_weighting_details 'calc w=1/[\s^2^(Fo^2^)+(0.0665P)^2^+13.6450P] where P=(Fo^2^+2Fc^2^)/3'
_refine_ls_weighting_scheme calc
_refine_ls_wR_factor_gt 0.1446
_refine_ls_wR_factor_ref 0.1678
_reflns_number_gt 6769
_reflns_number_total 10653
_reflns_threshold_expression I>2\s(I)
_cod_data_source_file cc900125a_si_003.cif
_cod_data_source_block a
_cod_depositor_comments
;
The following automatic conversions were performed:

'_symmetry_cell_setting' value 'Monoclinic' changed to 'monoclinic'
according to /home/saulius/struct/CIF-dictionaries/cif_core.dic
dictionary named 'cif_core.dic' version 2.4.2 from
2011-04-26.

'_exptl_absorpt_correction_type' value 'Multi-scan'
changed to 'multi-scan' according to
/home/saulius/struct/CIF-dictionaries/cif_core.dic dictionary named
'cif_core.dic' version 2.4.2 from 2011-04-26.

Automatic conversion script
Id: cif_fix_values 1715 2011-07-08 13:25:40Z adriana 
;
_cod_original_sg_symbol_H-M 'C 2/c'
_cod_database_code 1502634

loop_
_symmetry_equiv_pos_as_xyz
'x, y, z'
'-x, y, -z+1/2'
'x+1/2, y+1/2, z'
'-x+1/2, y+1/2, -z+1/2'
'-x, -y, -z'
'x, -y, z-1/2'
'-x+1/2, -y+1/2, -z'
'x+1/2, -y+1/2, z-1/2'

loop_
_atom_site_label
_atom_site_type_symbol
_atom_site_fract_x
_atom_site_fract_y
_atom_site_fract_z
_atom_site_U_iso_or_equiv
_atom_site_adp_type
_atom_site_occupancy
_atom_site_symmetry_multiplicity
_atom_site_calc_flag
_atom_site_refinement_flags
S1 S 0.26874(3) 0.56563(8) 0.23552(2) 0.03221(18) Uani 1 1 d .
O1 O 0.05302(6) -0.08104(16) 0.49006(6) 0.0253(4) Uani 1 1 d .
O2 O 0.14896(6) -0.07523(17) 0.42974(5) 0.0266(4) Uani 1 1 d .
O3 O 0.26005(7) 0.44239(17) 0.34420(5) 0.0287(4) Uani 1 1 d .
O4 O 0.17236(7) 0.42683(17) 0.41722(5) 0.0277(4) Uani 1 1 d .
O5 O 0.29220(8) 0.66469(19) 0.26719(6) 0.0373(5) Uani 1 1 d .
N1 N 0.04484(7) 0.13377(19) 0.50196(6) 0.0206(4) Uani 1 1 d .
H1 H 0.0125 0.1210 0.5011 0.025 Uiso 1 1 calc R
N2 N 0.10820(7) 0.24123(19) 0.45595(6) 0.0184(4) Uani 1 1 d .
H2 H 0.0975 0.2692 0.4311 0.022 Uiso 1 1 calc R
N3 N 0.07788(7) 0.0479(2) 0.40301(6) 0.0203(4) Uani 1 1 d .
H3 H 0.0628 0.1222 0.4058 0.024 Uiso 1 1 calc R
N4 N 0.27373(7) 0.65946(19) 0.34323(6) 0.0201(4) Uani 1 1 d .
H4 H 0.2755 0.6528 0.3184 0.024 Uiso 1 1 calc R
N5 N 0.20804(7) 0.74695(19) 0.39010(6) 0.0183(4) Uani 1 1 d .
H5 H 0.1761 0.7720 0.3800 0.022 Uiso 1 1 calc R
N6 N 0.14236(7) 0.55356(19) 0.36185(6) 0.0194(4) Uani 1 1 d .
H6 H 0.1466 0.6297 0.3514 0.023 Uiso 1 1 calc R
C1 C 0.06384(8) 0.2630(2) 0.50832(7) 0.0184(5) Uani 1 1 d .
C2 C 0.04767(9) 0.3431(2) 0.53476(7) 0.0230(5) Uani 1 1 d .
H2A H 0.0251 0.3082 0.5487 0.028 Uiso 1 1 calc R
C3 C 0.06335(9) 0.4713(3) 0.54145(8) 0.0245(6) Uani 1 1 d .
C4 C 0.09803(9) 0.5212(2) 0.52191(8) 0.0235(5) Uani 1 1 d .
C5 C 0.11354(9) 0.4418(2) 0.49520(7) 0.0202(5) Uani 1 1 d .
H5A H 0.1368 0.4761 0.4818 0.024 Uiso 1 1 calc R
C6 C 0.09634(8) 0.3132(2) 0.48723(7) 0.0174(5) Uani 1 1 d .
C7 C 0.04276(11) 0.5560(3) 0.56925(9) 0.0365(7) Uani 1 1 d .
H7A H 0.0197 0.5040 0.5804 0.055 Uiso 1 1 calc R
H7B H 0.0240 0.6302 0.5543 0.055 Uiso 1 1 calc R
H7C H 0.0713 0.5885 0.5910 0.055 Uiso 1 1 calc R
C8 C 0.11893(11) 0.6587(3) 0.52972(9) 0.0330(6) Uani 1 1 d .
H8A H 0.1438 0.6741 0.5145 0.049 Uiso 1 1 calc R
H8B H 0.1358 0.6694 0.5584 0.049 Uiso 1 1 calc R
H8C H 0.0908 0.7217 0.5214 0.049 Uiso 1 1 calc R
C9 C 0.13855(8) 0.1194(2) 0.46527(7) 0.0177(5) Uani 1 1 d .
C10 C 0.12850(8) 0.0514(2) 0.50163(7) 0.0182(5) Uani 1 1 d .
H10A H 0.1464 -0.0339 0.5057 0.022 Uiso 1 1 calc R
H10B H 0.1430 0.1056 0.5257 0.022 Uiso 1 1 calc R
C11 C 0.07234(9) 0.0291(2) 0.49718(7) 0.0183(5) Uani 1 1 d .
C12 C 0.19555(9) 0.1497(3) 0.47377(8) 0.0241(6) Uani 1 1 d .
H12A H 0.2064 0.2054 0.4976 0.036 Uiso 1 1 calc R
H12B H 0.2018 0.1952 0.4507 0.036 Uiso 1 1 calc R
H12C H 0.2151 0.0677 0.4785 0.036 Uiso 1 1 calc R
C13 C 0.12217(9) 0.0219(2) 0.43023(7) 0.0189(5) Uani 1 1 d .
C14 C 0.05155(9) -0.0356(2) 0.36874(8) 0.0237(5) Uani 1 1 d .
C15 C 0.08499(11) -0.0448(3) 0.33989(8) 0.0345(7) Uani 1 1 d .
H15A H 0.1189 -0.0785 0.3542 0.052 Uiso 1 1 calc R
H15B H 0.0886 0.0423 0.3292 0.052 Uiso 1 1 calc R
H15C H 0.0689 -0.1041 0.3178 0.052 Uiso 1 1 calc R
C16 C 0.04342(10) -0.1726(3) 0.38356(9) 0.0308(6) Uani 1 1 d .
H16A H 0.0765 -0.2173 0.3929 0.046 Uiso 1 1 calc R
H16B H 0.0208 -0.2226 0.3616 0.046 Uiso 1 1 calc R
H16C H 0.0277 -0.1656 0.4057 0.046 Uiso 1 1 calc R
C17 C 0.00141(10) 0.0341(3) 0.34639(8) 0.0299(6) Uani 1 1 d .
H17 H -0.0001 0.0744 0.3215 0.036 Uiso 1 1 calc R
C18 C -0.04662(10) 0.0422(3) 0.36213(9) 0.0333(7) Uani 1 1 d .
C19 C -0.03437(11) 0.0851(3) 0.40588(9) 0.0397(7) Uani 1 1 d .
H19A H -0.0663 0.0975 0.4133 0.060 Uiso 1 1 calc R
H19B H -0.0152 0.1676 0.4094 0.060 Uiso 1 1 calc R
H19C H -0.0137 0.0176 0.4230 0.060 Uiso 1 1 calc R
C20 C -0.08167(13) 0.1458(4) 0.33629(12) 0.0560(10) Uani 1 1 d .
H20A H -0.1129 0.1544 0.3449 0.084 Uiso 1 1 calc R
H20B H -0.0906 0.1189 0.3081 0.084 Uiso 1 1 calc R
H20C H -0.0638 0.2301 0.3393 0.084 Uiso 1 1 calc R
C21 C -0.07647(12) -0.0866(3) 0.35696(11) 0.0490(9) Uani 1 1 d .
H21A H -0.1088 -0.0731 0.3637 0.074 Uiso 1 1 calc R
H21B H -0.0561 -0.1530 0.3748 0.074 Uiso 1 1 calc R
H21C H -0.0836 -0.1160 0.3291 0.074 Uiso 1 1 calc R
C22 C 0.27887(9) 0.7862(2) 0.36038(7) 0.0177(5) Uani 1 1 d .
C23 C 0.31248(9) 0.8747(2) 0.35084(7) 0.0204(5) Uani 1 1 d .
H23 H 0.3320 0.8476 0.3335 0.025 Uiso 1 1 calc R
C24 C 0.31844(9) 1.0015(2) 0.36583(7) 0.0209(5) Uani 1 1 d .
C25 C 0.29038(9) 1.0400(2) 0.39215(7) 0.0190(5) Uani 1 1 d .
C26 C 0.25625(9) 0.9519(2) 0.40102(7) 0.0187(5) Uani 1 1 d .
H26 H 0.2372 0.9783 0.4189 0.022 Uiso 1 1 calc R
C27 C 0.24877(8) 0.8262(2) 0.38480(7) 0.0169(5) Uani 1 1 d .
C28 C 0.35432(10) 1.0961(3) 0.35395(9) 0.0308(6) Uani 1 1 d .
H28A H 0.3727 1.0508 0.3373 0.046 Uiso 1 1 calc R
H28B H 0.3789 1.1302 0.3780 0.046 Uiso 1 1 calc R
H28C H 0.3346 1.1688 0.3388 0.046 Uiso 1 1 calc R
C29 C 0.29690(10) 1.1756(2) 0.41016(8) 0.0270(6) Uani 1 1 d .
H29A H 0.2748 1.1853 0.4280 0.040 Uiso 1 1 calc R
H29B H 0.2874 1.2409 0.3887 0.040 Uiso 1 1 calc R
H29C H 0.3327 1.1885 0.4254 0.040 Uiso 1 1 calc R
C30 C 0.21954(9) 0.6234(2) 0.41239(7) 0.0182(5) Uani 1 1 d .
C31 C 0.26753(9) 0.5600(2) 0.40543(7) 0.0205(5) Uani 1 1 d .
H31A H 0.2978 0.6126 0.4194 0.025 Uiso 1 1 calc R
H31B H 0.2718 0.4716 0.4175 0.025 Uiso 1 1 calc R
C32 C 0.26628(9) 0.5481(2) 0.36171(7) 0.0200(5) Uani 1 1 d .
C33 C 0.22737(10) 0.6462(3) 0.45709(7) 0.0275(6) Uani 1 1 d .
H33A H 0.1972 0.6904 0.4612 0.041 Uiso 1 1 calc R
H33B H 0.2577 0.7010 0.4676 0.041 Uiso 1 1 calc R
H33C H 0.2322 0.5619 0.4711 0.041 Uiso 1 1 calc R
C34 C 0.17494(9) 0.5251(2) 0.39727(7) 0.0197(5) Uani 1 1 d .
C35 C 0.09993(9) 0.4715(2) 0.33829(8) 0.0231(5) Uani 1 1 d .
C36 C 0.05923(10) 0.4591(3) 0.36121(9) 0.0305(6) Uani 1 1 d .
H36A H 0.0751 0.4238 0.3880 0.046 Uiso 1 1 calc R
H36B H 0.0320 0.4000 0.3467 0.046 Uiso 1 1 calc R
H36C H 0.0447 0.5455 0.3635 0.046 Uiso 1 1 calc R
C37 C 0.12007(11) 0.3354(3) 0.33229(9) 0.0315(6) Uani 1 1 d .
H37A H 0.1296 0.2887 0.3579 0.047 Uiso 1 1 calc R
H37B H 0.1501 0.3441 0.3221 0.047 Uiso 1 1 calc R
H37C H 0.0933 0.2863 0.3130 0.047 Uiso 1 1 calc R
C38 C 0.07496(9) 0.5442(3) 0.29888(8) 0.0246(6) Uani 1 1 d .
H38 H 0.0425 0.5837 0.2959 0.029 Uiso 1 1 calc R
C39 C 0.09965(10) 0.5569(3) 0.26392(8) 0.0279(6) Uani 1 1 d .
C40 C 0.06981(11) 0.6643(3) 0.23625(9) 0.0375(7) Uani 1 1 d .
H40A H 0.0743 0.7479 0.2506 0.056 Uiso 1 1 calc R
H40B H 0.0334 0.6416 0.2278 0.056 Uiso 1 1 calc R
H40C H 0.0826 0.6721 0.2126 0.056 Uiso 1 1 calc R
C41 C 0.09420(14) 0.4302(3) 0.23966(9) 0.0467(8) Uani 1 1 d .
H41A H 0.0584 0.4016 0.2323 0.070 Uiso 1 1 calc R
H41B H 0.1158 0.3622 0.2558 0.070 Uiso 1 1 calc R
H41C H 0.1049 0.4456 0.2153 0.070 Uiso 1 1 calc R
C42 C 0.15591(10) 0.5990(3) 0.27741(9) 0.0360(7) Uani 1 1 d .
H42A H 0.1591 0.6797 0.2931 0.054 Uiso 1 1 calc R
H42B H 0.1683 0.6143 0.2539 0.054 Uiso 1 1 calc R
H42C H 0.1764 0.5297 0.2939 0.054 Uiso 1 1 calc R
C43 C 0.29214(15) 0.4119(3) 0.25624(11) 0.0534(9) Uani 1 1 d .
H43A H 0.2803 0.3951 0.2800 0.080 Uiso 1 1 calc R
H43B H 0.3296 0.4125 0.2638 0.080 Uiso 1 1 calc R
H43C H 0.2794 0.3430 0.2364 0.080 Uiso 1 1 calc R
C44 C 0.30348(13) 0.5784(4) 0.19955(10) 0.0555(10) Uani 1 1 d .
H44A H 0.2950 0.6612 0.1850 0.083 Uiso 1 1 calc R
H44B H 0.2945 0.5052 0.1807 0.083 Uiso 1 1 calc R
H44C H 0.3403 0.5759 0.2130 0.083 Uiso 1 1 calc R

loop_
_atom_site_aniso_label
_atom_site_aniso_U_11
_atom_site_aniso_U_22
_atom_site_aniso_U_33
_atom_site_aniso_U_23
_atom_site_aniso_U_13
_atom_site_aniso_U_12
S1 0.0293(4) 0.0427(4) 0.0274(4) -0.0103(3) 0.0125(3) -0.0056(3)
O1 0.0240(9) 0.0163(9) 0.0391(11) 0.0000(8) 0.0146(8) -0.0025(7)
O2 0.0233(9) 0.0241(10) 0.0339(10) -0.0045(8) 0.0104(8) 0.0054(7)
O3 0.0396(11) 0.0177(10) 0.0300(10) -0.0032(8) 0.0119(8) 0.0021(8)
O4 0.0360(10) 0.0225(10) 0.0259(9) 0.0083(8) 0.0104(8) -0.0032(8)
O5 0.0566(13) 0.0323(11) 0.0255(10) -0.0078(9) 0.0157(9) -0.0076(10)
N1 0.0165(10) 0.0181(11) 0.0294(11) -0.0004(9) 0.0101(9) -0.0018(8)
N2 0.0224(10) 0.0180(11) 0.0143(9) 0.0012(8) 0.0040(8) 0.0020(8)
N3 0.0223(10) 0.0165(11) 0.0211(10) -0.0035(9) 0.0045(8) 0.0022(8)
N4 0.0265(11) 0.0172(11) 0.0182(10) -0.0032(9) 0.0089(9) -0.0002(8)
N5 0.0137(9) 0.0170(10) 0.0236(10) 0.0028(9) 0.0042(8) 0.0005(8)
N6 0.0207(10) 0.0163(11) 0.0211(10) 0.0007(9) 0.0055(8) -0.0036(8)
C1 0.0162(11) 0.0160(12) 0.0225(12) 0.0007(10) 0.0045(9) 0.0006(9)
C2 0.0227(12) 0.0240(14) 0.0234(13) -0.0002(11) 0.0083(10) 0.0024(10)
C3 0.0256(13) 0.0215(14) 0.0242(13) -0.0026(11) 0.0031(11) 0.0070(10)
C4 0.0252(13) 0.0151(12) 0.0267(13) 0.0000(11) 0.0016(11) 0.0037(10)
C5 0.0216(12) 0.0160(12) 0.0213(12) 0.0024(10) 0.0029(10) -0.0010(10)
C6 0.0168(11) 0.0180(12) 0.0166(11) 0.0014(10) 0.0033(9) 0.0016(9)
C7 0.0406(16) 0.0335(17) 0.0366(16) -0.0101(14) 0.0130(13) 0.0083(13)
C8 0.0413(16) 0.0181(14) 0.0361(16) -0.0021(12) 0.0051(13) 0.0002(12)
C9 0.0157(11) 0.0184(12) 0.0195(12) 0.0008(10) 0.0057(9) 0.0010(9)
C10 0.0164(11) 0.0156(12) 0.0218(12) 0.0013(10) 0.0039(9) 0.0013(9)
C11 0.0204(11) 0.0177(13) 0.0189(12) 0.0038(10) 0.0089(10) 0.0006(9)
C12 0.0174(12) 0.0272(14) 0.0281(14) -0.0006(11) 0.0071(10) -0.0041(10)
C13 0.0178(11) 0.0189(12) 0.0233(12) 0.0000(10) 0.0110(10) 0.0000(9)
C14 0.0259(13) 0.0185(13) 0.0255(13) -0.0058(11) 0.0051(11) -0.0007(10)
C15 0.0432(16) 0.0343(17) 0.0287(15) -0.0074(13) 0.0143(13) 0.0009(13)
C16 0.0318(14) 0.0205(14) 0.0383(16) -0.0055(12) 0.0066(12) 0.0005(11)
C17 0.0312(14) 0.0296(15) 0.0250(14) 0.0006(12) 0.0012(11) 0.0023(12)
C18 0.0259(14) 0.0267(15) 0.0413(17) -0.0077(13) -0.0008(12) 0.0023(11)
C19 0.0260(14) 0.0439(19) 0.0493(19) -0.0126(15) 0.0103(13) 0.0036(13)
C20 0.0377(18) 0.050(2) 0.070(3) 0.0041(19) -0.0030(17) 0.0132(16)
C21 0.0312(16) 0.0419(19) 0.069(2) -0.0168(18) 0.0056(16) -0.0087(14)
C22 0.0197(11) 0.0163(12) 0.0156(11) -0.0016(10) 0.0026(9) 0.0020(9)
C23 0.0227(12) 0.0220(13) 0.0185(12) -0.0006(10) 0.0089(10) 0.0020(10)
C24 0.0228(12) 0.0190(13) 0.0206(12) 0.0034(10) 0.0056(10) -0.0012(10)
C25 0.0205(12) 0.0159(12) 0.0196(12) 0.0006(10) 0.0042(10) -0.0003(9)
C26 0.0184(11) 0.0188(13) 0.0190(12) -0.0002(10) 0.0055(9) 0.0027(9)
C27 0.0170(11) 0.0165(12) 0.0168(11) 0.0023(10) 0.0038(9) 0.0015(9)
C28 0.0342(15) 0.0299(15) 0.0342(15) -0.0016(13) 0.0191(12) -0.0092(12)
C29 0.0329(14) 0.0186(13) 0.0324(15) -0.0037(12) 0.0140(12) -0.0039(11)
C30 0.0225(12) 0.0166(12) 0.0160(11) 0.0008(10) 0.0060(9) 0.0003(10)
C31 0.0215(12) 0.0164(12) 0.0227(12) 0.0021(10) 0.0046(10) 0.0020(10)
C32 0.0176(11) 0.0186(13) 0.0236(12) -0.0024(11) 0.0055(10) 0.0029(9)
C33 0.0343(14) 0.0312(15) 0.0170(12) -0.0016(11) 0.0068(11) 0.0006(12)
C34 0.0260(12) 0.0164(12) 0.0198(12) 0.0017(10) 0.0115(10) 0.0007(10)
C35 0.0246(13) 0.0191(13) 0.0251(13) -0.0006(11) 0.0062(10) -0.0043(10)
C36 0.0275(14) 0.0302(16) 0.0351(15) 0.0037(13) 0.0110(12) -0.0070(11)
C37 0.0382(15) 0.0202(14) 0.0343(15) -0.0006(12) 0.0070(12) -0.0019(12)
C38 0.0190(12) 0.0270(14) 0.0273(14) 0.0028(11) 0.0059(10) -0.0001(10)
C39 0.0281(13) 0.0320(15) 0.0235(13) 0.0001(12) 0.0070(11) -0.0035(11)
C40 0.0345(15) 0.0453(19) 0.0314(15) 0.0080(14) 0.0070(13) -0.0036(14)
C41 0.067(2) 0.0429(19) 0.0326(17) -0.0061(15) 0.0178(16) -0.0056(17)
C42 0.0280(14) 0.053(2) 0.0289(15) 0.0056(14) 0.0109(12) -0.0042(13)
C43 0.073(2) 0.0378(19) 0.050(2) -0.0154(17) 0.0183(19) -0.0035(17)
C44 0.052(2) 0.087(3) 0.0349(17) -0.0255(19) 0.0245(16) -0.0315(19)

loop_
_atom_type_symbol
_atom_type_description
_atom_type_scat_dispersion_real
_atom_type_scat_dispersion_imag
_atom_type_scat_source
C C 0.0033 0.0016 'International Tables Vol C Tables 4.2.6.8 and 6.1.1.4'
H H 0.0000 0.0000 'International Tables Vol C Tables 4.2.6.8 and 6.1.1.4'
N N 0.0061 0.0033 'International Tables Vol C Tables 4.2.6.8 and 6.1.1.4'
O O 0.0106 0.0060 'International Tables Vol C Tables 4.2.6.8 and 6.1.1.4'
S S 0.1246 0.1234 'International Tables Vol C Tables 4.2.6.8 and 6.1.1.4'

loop_
_geom_angle_atom_site_label_1
_geom_angle_atom_site_label_2
_geom_angle_atom_site_label_3
_geom_angle
O5 S1 C44 105.50(14)
O5 S1 C43 105.54(14)
C44 S1 C43 98.69(19)
C11 N1 C1 124.90(19)
C6 N2 C9 119.91(18)
C13 N3 C14 126.6(2)
C32 N4 C22 125.5(2)
C27 N5 C30 119.81(18)
C34 N6 C35 127.2(2)
C2 C1 C6 119.6(2)
C2 C1 N1 119.0(2)
C6 C1 N1 121.3(2)
C3 C2 C1 122.1(2)
C2 C3 C4 118.8(2)
C2 C3 C7 119.9(2)
C4 C3 C7 121.2(2)
C5 C4 C3 118.9(2)
C5 C4 C8 119.8(2)
C3 C4 C8 121.4(2)
C4 C5 C6 122.5(2)
C1 C6 C5 117.9(2)
C1 C6 N2 121.6(2)
C5 C6 N2 120.2(2)
N2 C9 C12 110.31(19)
N2 C9 C10 110.25(18)
C12 C9 C10 109.61(19)
N2 C9 C13 110.46(18)
C12 C9 C13 109.83(19)
C10 C9 C13 106.31(19)
C11 C10 C9 113.00(19)
O1 C11 N1 122.0(2)
O1 C11 C10 121.3(2)
N1 C11 C10 116.7(2)
O2 C13 N3 124.7(2)
O2 C13 C9 119.2(2)
N3 C13 C9 116.0(2)
N3 C14 C16 109.8(2)
N3 C14 C15 108.7(2)
C16 C14 C15 109.4(2)
N3 C14 C17 107.6(2)
C16 C14 C17 113.7(2)
C15 C14 C17 107.5(2)
C14 C17 C18 124.0(2)
C21 C18 C19 109.0(3)
C21 C18 C20 107.5(2)
C19 C18 C20 108.3(3)
C21 C18 C17 112.5(2)
C19 C18 C17 113.2(2)
C20 C18 C17 106.1(3)
C23 C22 C27 119.4(2)
C23 C22 N4 119.3(2)
C27 C22 N4 121.2(2)
C22 C23 C24 122.2(2)
C23 C24 C25 118.6(2)
C23 C24 C28 120.8(2)
C25 C24 C28 120.6(2)
C26 C25 C24 118.9(2)
C26 C25 C29 120.8(2)
C24 C25 C29 120.4(2)
C25 C26 C27 122.6(2)
C22 C27 C26 118.1(2)
C22 C27 N5 121.4(2)
C26 C27 N5 120.2(2)
N5 C30 C33 110.8(2)
N5 C30 C31 110.18(19)
C33 C30 C31 109.9(2)
N5 C30 C34 110.22(18)
C33 C30 C34 108.63(19)
C31 C30 C34 107.05(19)
C32 C31 C30 114.10(19)
O3 C32 N4 121.6(2)
O3 C32 C31 121.9(2)
N4 C32 C31 116.4(2)
O4 C34 N6 124.7(2)
O4 C34 C30 119.8(2)
N6 C34 C30 115.4(2)
N6 C35 C37 109.7(2)
N6 C35 C36 108.8(2)
C37 C35 C36 109.4(2)
N6 C35 C38 107.65(19)
C37 C35 C38 113.8(2)
C36 C35 C38 107.3(2)
C35 C38 C39 123.9(2)
C41 C39 C40 107.8(2)
C41 C39 C42 110.0(2)
C40 C39 C42 107.5(2)
C41 C39 C38 111.4(2)
C40 C39 C38 106.4(2)
C42 C39 C38 113.4(2)

loop_
_geom_bond_atom_site_label_1
_geom_bond_atom_site_label_2
_geom_bond_distance
S1 O5 1.501(2)
S1 C44 1.769(3)
S1 C43 1.771(4)
O1 C11 1.237(3)
O2 C13 1.234(3)
O3 C32 1.228(3)
O4 C34 1.233(3)
N1 C11 1.341(3)
N1 C1 1.412(3)
N2 C6 1.422(3)
N2 C9 1.478(3)
N3 C13 1.336(3)
N3 C14 1.478(3)
N4 C32 1.349(3)
N4 C22 1.416(3)
N5 C27 1.424(3)
N5 C30 1.469(3)
N6 C34 1.334(3)
N6 C35 1.477(3)
C1 C2 1.390(3)
C1 C6 1.393(3)
C2 C3 1.377(4)
C3 C4 1.402(4)
C3 C7 1.515(4)
C4 C5 1.384(3)
C4 C8 1.511(4)
C5 C6 1.396(3)
C9 C12 1.527(3)
C9 C10 1.532(3)
C9 C13 1.541(3)
C10 C11 1.509(3)
C14 C16 1.528(4)
C14 C15 1.532(4)
C14 C17 1.543(4)
C17 C18 1.552(4)
C18 C21 1.530(4)
C18 C19 1.528(4)
C18 C20 1.536(4)
C22 C23 1.389(3)
C22 C27 1.394(3)
C23 C24 1.389(3)
C24 C25 1.401(3)
C24 C28 1.510(3)
C25 C26 1.387(3)
C25 C29 1.510(3)
C26 C27 1.395(3)
C30 C33 1.527(3)
C30 C31 1.534(3)
C30 C34 1.549(3)
C31 C32 1.516(3)
C35 C37 1.529(4)
C35 C36 1.538(3)
C35 C38 1.541(4)
C38 C39 1.549(4)
C39 C41 1.530(4)
C39 C40 1.534(4)
C39 C42 1.532(4)
